data_4121042
loop_
_publ_author_name
'Xin-Hua Zhao'
'Xing-Cai Huang'
'Shao-Liang Zhang'
'Dong Shao'
'Hai-Yan Wei'
'Xin-Yi Wang'

_publ_contact_author
;
        Xinyi Wang
        School of Chemistry and Chemical Engineering
        State Key Labatory of Coordination Chemistry
        Nanjing National Lab of Microstructure 
        Nanjing University
;
_publ_contact_author_email wangxy66@nju.edu.cn
_publ_contact_author_fax 86-25-83314502
_publ_contact_author_phone 86-25-83621651
_publ_section_title
;
 Cation-Dependent Magnetic Ordering and Room-Temperature Bistability in
 Azido-Bridged Perovskite-Type Compounds
;
_journal_name_full 'Journal of the American Chemical Society'
_journal_page_first 16006
_journal_page_last 16009
_journal_paper_doi 10.1021/ja407654n
_journal_volume 135
_journal_year 2013
_chemical_formula_sum 'C3 H10 Mn N10'
_chemical_formula_weight 241.15
_chemical_name_common MnN3TriMA360K
_chemical_name_systematic
; 
 ? 
;
_space_group_IT_number 166
_symmetry_cell_setting trigonal
_symmetry_space_group_name_Hall '-R 3 2"'
_symmetry_space_group_name_H-M 'R -3 m :H'
_atom_sites_solution_primary direct
_atom_sites_solution_secondary difmap
_audit_creation_method SHELXL-97
_cell_angle_alpha 90.00
_cell_angle_beta 90.00
_cell_angle_gamma 120.00
_cell_formula_units_Z 3
_cell_length_a 9.663(11)
_cell_length_b 9.663(11)
_cell_length_c 9.312(10)
_cell_measurement_reflns_used 2008
_cell_measurement_temperature 360(2)
_cell_measurement_theta_max 28.0234
_cell_measurement_theta_min 3.2729
_cell_volume 753.0(15)
_computing_cell_refinement 'Bruker SAINT'
_computing_data_collection 'Bruker ApexII'
_computing_data_reduction 'Bruker SAINT'
_computing_molecular_graphics Diamond
_computing_publication_material 'SHELXL-97 (Sheldrick, 2008)'
_computing_structure_refinement 'SHELXL-97 (Sheldrick, 2008)'
_computing_structure_solution 'SHELXS-97 (Sheldrick, 2008)'
_diffrn_ambient_temperature 360(2)
_diffrn_measured_fraction_theta_full 1.000
_diffrn_measured_fraction_theta_max 0.996
_diffrn_measurement_device_type 'Bruker ApexII'
_diffrn_measurement_method 'phi and omega scans'
_diffrn_radiation_monochromator graphite
_diffrn_radiation_source 'fine-focus sealed tube'
_diffrn_radiation_type MoK\a
_diffrn_radiation_wavelength 0.71073
_diffrn_reflns_av_R_equivalents 0.0253
_diffrn_reflns_av_sigmaI/netI 0.0124
_diffrn_reflns_limit_h_max 12
_diffrn_reflns_limit_h_min -12
_diffrn_reflns_limit_k_max 12
_diffrn_reflns_limit_k_min -12
_diffrn_reflns_limit_l_max 12
_diffrn_reflns_limit_l_min -11
_diffrn_reflns_number 2421
_diffrn_reflns_theta_full 27.50
_diffrn_reflns_theta_max 28.33
_diffrn_reflns_theta_min 3.27
_exptl_absorpt_coefficient_mu 1.297
_exptl_absorpt_correction_T_max 0.7457
_exptl_absorpt_correction_T_min 0.5817
_exptl_absorpt_correction_type multi-scan
_exptl_absorpt_process_details 'SADABS: Bruker, 2000'
_exptl_crystal_colour 'light yellow'
_exptl_crystal_density_diffrn 1.595
_exptl_crystal_description block
_exptl_crystal_F_000 369
_exptl_crystal_size_max 0.49
_exptl_crystal_size_mid 0.48
_exptl_crystal_size_min 0.39
_refine_diff_density_max 0.408
_refine_diff_density_min -0.269
_refine_diff_density_rms 0.075
_refine_ls_extinction_method none
_refine_ls_goodness_of_fit_ref 1.202
_refine_ls_hydrogen_treatment none
_refine_ls_matrix_type full
_refine_ls_number_parameters 25
_refine_ls_number_reflns 251
_refine_ls_number_restraints 0
_refine_ls_restrained_S_all 1.202
_refine_ls_R_factor_all 0.0305
_refine_ls_R_factor_gt 0.0305
_refine_ls_shift/su_max 0.000
_refine_ls_shift/su_mean 0.000
_refine_ls_structure_factor_coef Fsqd
_refine_ls_weighting_details 'calc w=1/[\s^2^(Fo^2^)+(0.0685P)^2^+0.0000P] where P=(Fo^2^+2Fc^2^)/3'
_refine_ls_weighting_scheme calc
_refine_ls_wR_factor_gt 0.0812
_refine_ls_wR_factor_ref 0.0812
_reflns_number_gt 251
_reflns_number_total 251
_reflns_threshold_expression >2sigma(I)
_cod_data_source_file ja407654n_si_002_16.cif
_cod_data_source_block Mn-N3-TriMA-360K
_cod_depositor_comments
;
The following automatic conversions were performed:

'_exptl_absorpt_correction_type' value 'multi-Scan' changed to
'multi-scan' according to the built-in table from CIF Core dictionary
named 'cif_core.dic' version 2.4.1 from 2010-06-29.

Automatic conversion script
Id: cif_fix_values 2281 2013-09-26 08:29:07Z andrius 
;
_cod_original_cell_volume 753.1(14)
_cod_original_sg_symbol_H-M 'R -3 m'
_cod_database_code 4121042

loop_
_symmetry_equiv_pos_as_xyz
'x, y, z'
'-y, x-y, z'
'-x+y, -x, z'
'x-y, -y, -z'
'-x, -x+y, -z'
'y, x, -z'
'x+2/3, y+1/3, z+1/3'
'-y+2/3, x-y+1/3, z+1/3'
'-x+y+2/3, -x+1/3, z+1/3'
'x-y+2/3, -y+1/3, -z+1/3'
'-x+2/3, -x+y+1/3, -z+1/3'
'y+2/3, x+1/3, -z+1/3'
'x+1/3, y+2/3, z+2/3'
'-y+1/3, x-y+2/3, z+2/3'
'-x+y+1/3, -x+2/3, z+2/3'
'x-y+1/3, -y+2/3, -z+2/3'
'-x+1/3, -x+y+2/3, -z+2/3'
'y+1/3, x+2/3, -z+2/3'
'-x, -y, -z'
'y, -x+y, -z'
'x-y, x, -z'
'-x+y, y, z'
'x, x-y, z'
'-y, -x, z'
'-x+2/3, -y+1/3, -z+1/3'
'y+2/3, -x+y+1/3, -z+1/3'
'x-y+2/3, x+1/3, -z+1/3'
'-x+y+2/3, y+1/3, z+1/3'
'x+2/3, x-y+1/3, z+1/3'
'-y+2/3, -x+1/3, z+1/3'
'-x+1/3, -y+2/3, -z+2/3'
'y+1/3, -x+y+2/3, -z+2/3'
'x-y+1/3, x+2/3, -z+2/3'
'-x+y+1/3, y+2/3, z+2/3'
'x+1/3, x-y+2/3, z+2/3'
'-y+1/3, -x+2/3, z+2/3'

loop_
_atom_site_label
_atom_site_type_symbol
_atom_site_fract_x
_atom_site_fract_y
_atom_site_fract_z
_atom_site_U_iso_or_equiv
_atom_site_adp_type
_atom_site_occupancy
_atom_site_symmetry_multiplicity
_atom_site_calc_flag
_atom_site_refinement_flags
Mn1 Mn 0.0000 0.0000 0.0000 0.0368(3) Uani 1 12 d S
N1 N -0.0590(6) 0.1463(6) 0.1438(6) 0.0927(15) Uani 0.50 1 d P
N2 N -0.1667 0.1667 0.1667 0.0697(10) Uani 1 4 d S
C1 C -0.0783(7) -0.1566(13) 0.5113(19) 0.26(2) Uani 0.50 2 d SP
N3 N 0.0000 0.0000 0.4489(8) 0.0559(16) Uani 0.50 6 d SP

loop_
_atom_site_aniso_label
_atom_site_aniso_U_11
_atom_site_aniso_U_22
_atom_site_aniso_U_33
_atom_site_aniso_U_23
_atom_site_aniso_U_13
_atom_site_aniso_U_12
Mn1 0.0351(3) 0.0351(3) 0.0402(4) 0.000 0.000 0.01757(16)
N1 0.098(3) 0.092(3) 0.113(3) -0.033(2) -0.003(2) 0.066(3)
N2 0.095(2) 0.095(2) 0.0513(14) -0.0065(6) 0.0065(6) 0.072(2)
C1 0.48(5) 0.053(4) 0.094(6) -0.025(5) -0.013(2) 0.027(2)
N3 0.064(3) 0.064(3) 0.041(2) 0.000 0.000 0.0318(13)

loop_
_atom_type_symbol
_atom_type_description
_atom_type_scat_dispersion_real
_atom_type_scat_dispersion_imag
_atom_type_scat_source
C C 0.0033 0.0016 'International Tables Vol C Tables 4.2.6.8 and 6.1.1.4'
H H 0.0000 0.0000 'International Tables Vol C Tables 4.2.6.8 and 6.1.1.4'
N N 0.0061 0.0033 'International Tables Vol C Tables 4.2.6.8 and 6.1.1.4'
Mn Mn 0.3368 0.7283 'International Tables Vol C Tables 4.2.6.8 and 6.1.1.4'

loop_
_geom_angle_atom_site_label_1
_geom_angle_atom_site_label_2
_geom_angle_atom_site_label_3
_geom_angle
_geom_angle_site_symmetry_1
_geom_angle_site_symmetry_3
N1 Mn1 N1 109.7(3) 21 23
N1 Mn1 N1 21.9(3) 21 4
N1 Mn1 N1 92.7(3) 23 4
N1 Mn1 N1 92.7(3) 21 2
N1 Mn1 N1 21.9(3) 23 2
N1 Mn1 N1 80.1(4) 4 2
N1 Mn1 N1 99.9(4) 21 6
N1 Mn1 N1 92.7(3) 23 6
N1 Mn1 N1 87.3(3) 4 6
N1 Mn1 N1 109.7(3) 2 6
N1 Mn1 N1 80.1(4) 21 24
N1 Mn1 N1 87.3(3) 23 24
N1 Mn1 N1 92.7(3) 4 24
N1 Mn1 N1 70.3(3) 2 24
N1 Mn1 N1 180.0(2) 6 24
N1 Mn1 N1 158.1(3) 21 22
N1 Mn1 N1 87.3(3) 23 22
N1 Mn1 N1 180.0 4 22
N1 Mn1 N1 99.9(4) 2 22
N1 Mn1 N1 92.7(3) 6 22
N1 Mn1 N1 87.3(3) 24 22
N1 Mn1 N1 87.3(3) 21 20
N1 Mn1 N1 158.1(3) 23 20
N1 Mn1 N1 99.9(4) 4 20
N1 Mn1 N1 180.0 2 20
N1 Mn1 N1 70.3(3) 6 20
N1 Mn1 N1 109.7(3) 24 20
N1 Mn1 N1 80.1(4) 22 20
N1 Mn1 N1 87.3(3) 21 19
N1 Mn1 N1 80.1(4) 23 19
N1 Mn1 N1 70.3(3) 4 19
N1 Mn1 N1 92.7(3) 2 19
N1 Mn1 N1 21.9(3) 6 19
N1 Mn1 N1 158.1(3) 24 19
N1 Mn1 N1 109.7(3) 22 19
N1 Mn1 N1 87.3(3) 20 19
N1 Mn1 N1 70.3(3) 21 5
N1 Mn1 N1 180.0 23 5
N1 Mn1 N1 87.3(3) 4 5
N1 Mn1 N1 158.1(3) 2 5
N1 Mn1 N1 87.3(3) 6 5
N1 Mn1 N1 92.7(3) 24 5
N1 Mn1 N1 92.7(3) 22 5
N1 Mn1 N1 21.9(3) 20 5
N1 Mn1 N1 99.9(4) 19 5
N1 Mn1 N1 180.0 21 3
N1 Mn1 N1 70.3(3) 23 3
N1 Mn1 N1 158.1(3) 4 3
N1 Mn1 N1 87.3(3) 2 3
N1 Mn1 N1 80.1(4) 6 3
N1 Mn1 N1 99.9(4) 24 3
N1 Mn1 N1 21.9(3) 22 3
N1 Mn1 N1 92.7(3) 20 3
N1 Mn1 N1 92.7(3) 19 3
N1 Mn1 N1 109.7(3) 5 3
N1 Mn1 N1 92.7(3) 21 .
N1 Mn1 N1 99.9(4) 23 .
N1 Mn1 N1 109.7(3) 4 .
N1 Mn1 N1 87.3(3) 2 .
N1 Mn1 N1 158.1(3) 6 .
N1 Mn1 N1 21.9(3) 24 .
N1 Mn1 N1 70.3(3) 22 .
N1 Mn1 N1 92.7(3) 20 .
N1 Mn1 N1 180.0 19 .
N1 Mn1 N1 80.1(4) 5 .
N1 Mn1 N1 87.3(3) 3 .
N1 N1 N2 68.9(3) 24 .
N1 N1 Mn1 79.04(14) 24 .
N2 N1 Mn1 138.6(4) . .
N1 N2 N1 42.2(5) 12_455 25_455
N1 N2 N1 137.8(5) 12_455 .
N1 N2 N1 179.998(1) 25_455 .
N1 N2 N1 180.0 12_455 24
N1 N2 N1 137.8(5) 25_455 24
N1 N2 N1 42.2(5) . 24
C1 C1 C1 117.5(8) 21_556 20_556
C1 C1 N3 64.4(3) 21_556 19_556
C1 C1 N3 64.4(4) 20_556 19_556
C1 C1 N3 59.0(5) 21_556 .
C1 C1 N3 59.0(5) 20_556 .
N3 C1 N3 39.7(7) 19_556 .
N3 N3 C1 74.2(8) 19_556 21_556
N3 N3 C1 74.2(8) 19_556 20_556
C1 N3 C1 112.9(7) 21_556 20_556
N3 N3 C1 74.2(8) 19_556 19_556
C1 N3 C1 112.9(7) 21_556 19_556
C1 N3 C1 112.9(7) 20_556 19_556
N3 N3 C1 66.1(7) 19_556 .
C1 N3 C1 56.6(2) 21_556 .
C1 N3 C1 56.6(2) 20_556 .
C1 N3 C1 140.3(7) 19_556 .
N3 N3 C1 66.1(7) 19_556 3
C1 N3 C1 140.3(7) 21_556 3
C1 N3 C1 56.6(2) 20_556 3
C1 N3 C1 56.6(2) 19_556 3
C1 N3 C1 104.7(8) . 3
N3 N3 C1 66.1(7) 19_556 2
C1 N3 C1 56.6(2) 21_556 2
C1 N3 C1 140.3(7) 20_556 2
C1 N3 C1 56.6(2) 19_556 2
C1 N3 C1 104.7(8) . 2
C1 N3 C1 104.7(8) 3 2

loop_
_geom_bond_atom_site_label_1
_geom_bond_atom_site_label_2
_geom_bond_distance
_geom_bond_site_symmetry_2
Mn1 N1 2.219(4) 21
Mn1 N1 2.219(4) 23
Mn1 N1 2.219(4) 4
Mn1 N1 2.219(4) 2
Mn1 N1 2.219(4) 6
Mn1 N1 2.219(4) 24
Mn1 N1 2.219(4) 22
Mn1 N1 2.219(4) 20
Mn1 N1 2.219(4) 19
Mn1 N1 2.219(4) 5
Mn1 N1 2.219(4) 3
Mn1 N1 2.219(4) .
N1 N1 0.843(11) 24
N1 N2 1.171(4) .
N2 N1 1.171(4) 12_455
N2 N1 1.171(4) 25_455
N2 N1 1.171(4) 24
C1 C1 1.328(14) 21_556
C1 C1 1.328(14) 20_556
C1 N3 1.362(10) 19_556
C1 N3 1.434(15) .
N3 N3 0.951(15) 19_556
N3 C1 1.362(10) 21_556
N3 C1 1.362(10) 20_556
N3 C1 1.362(10) 19_556
N3 C1 1.434(15) 3
N3 C1 1.434(15) 2
